data_7053755
loop_
_publ_author_name
'Braga, Dario'
'Grepioni, Fabrizia'
'Maini, Lucia'
'Rubini, Katia'
'Polito, Marco'
'Brescello, Roberto'
'Cotarca, Livius'
'Duarte, M. Teresa'
'Andr\'e, V\^ania'
'Piedade, M. F\'atima M.'

_publ_section_title
;
 Polymorphic gabapentin: thermal behaviour, reactivity and interconversion
 of forms in solution and solid-state
;
_journal_issue 10
_journal_name_full 'New Journal of Chemistry'
_journal_page_first 1788
_journal_paper_doi 10.1039/b809662g
_journal_volume 32
_journal_year 2008
_chemical_formula_sum 'C16 H21 N O3'
_chemical_formula_weight 275.34
_chemical_name_common GBPL_BenzoicAcid_cocrystal
_chemical_name_systematic
;
?
;
_space_group_IT_number 14
_symmetry_cell_setting monoclinic
_symmetry_space_group_name_Hall '-P 2yn'
_symmetry_space_group_name_H-M 'P 1 21/n 1'
_atom_sites_solution_hydrogens geom
_atom_sites_solution_primary direct
_atom_sites_solution_secondary difmap
_audit_creation_method SHELXL-97
_cell_angle_alpha 90.00
_cell_angle_beta 97.601(7)
_cell_angle_gamma 90.00
_cell_formula_units_Z 4
_cell_length_a 6.5410(4)
_cell_length_b 19.2190(5)
_cell_length_c 12.0700(6)
_cell_measurement_temperature 150(2)
_cell_measurement_theta_max 26.40
_cell_measurement_theta_min 3.37
_cell_volume 1504.01(13)
_computing_cell_refinement 'BRUKER SMART'
_computing_data_collection 'BRUKER SMART'
_computing_data_reduction 'BRUKER SAINT'
_computing_structure_refinement 'SHELXL-97 (Sheldrick, 1997)'
_computing_structure_solution SIR97
_diffrn_ambient_temperature 150(2)
_diffrn_measured_fraction_theta_full 0.983
_diffrn_measured_fraction_theta_max 0.983
_diffrn_measurement_device_type 'CCD area detector'
_diffrn_measurement_method 'phi and omega scans'
_diffrn_radiation_monochromator graphite
_diffrn_radiation_source 'fine-focus sealed tube'
_diffrn_radiation_type MoK\a
_diffrn_radiation_wavelength 0.71069
_diffrn_reflns_av_R_equivalents 0.0505
_diffrn_reflns_av_sigmaI/netI 0.0624
_diffrn_reflns_limit_h_max 8
_diffrn_reflns_limit_h_min -6
_diffrn_reflns_limit_k_max 24
_diffrn_reflns_limit_k_min -21
_diffrn_reflns_limit_l_max 15
_diffrn_reflns_limit_l_min -15
_diffrn_reflns_number 11010
_diffrn_reflns_theta_full 26.40
_diffrn_reflns_theta_max 26.40
_diffrn_reflns_theta_min 3.37
_exptl_absorpt_coefficient_mu 0.084
_exptl_absorpt_correction_type none
_exptl_crystal_colour colourless
_exptl_crystal_density_diffrn 1.216
_exptl_crystal_density_meas ?
_exptl_crystal_density_method 'not measured'
_exptl_crystal_description block
_exptl_crystal_F_000 592
_exptl_crystal_size_max 0.24
_exptl_crystal_size_mid 0.04
_exptl_crystal_size_min 0.03
_refine_diff_density_max 0.170
_refine_diff_density_min -0.181
_refine_diff_density_rms 0.036
_refine_ls_extinction_method none
_refine_ls_goodness_of_fit_ref 0.954
_refine_ls_hydrogen_treatment mixed
_refine_ls_matrix_type full
_refine_ls_number_parameters 265
_refine_ls_number_reflns 3026
_refine_ls_number_restraints 0
_refine_ls_restrained_S_all 0.954
_refine_ls_R_factor_all 0.0977
_refine_ls_R_factor_gt 0.0449
_refine_ls_shift/su_max 0.001
_refine_ls_shift/su_mean 0.000
_refine_ls_structure_factor_coef Fsqd
_refine_ls_weighting_details 'calc w=1/[\s^2^(Fo^2^)+(0.0471P)^2^+0.0000P] where P=(Fo^2^+2Fc^2^)/3'
_refine_ls_weighting_scheme calc
_refine_ls_wR_factor_gt 0.0915
_refine_ls_wR_factor_ref 0.1031
_reflns_number_gt 1772
_reflns_number_total 3026
_reflns_threshold_expression >2sigma(I)
_cod_data_source_file b809662gsup1.cif
_cod_data_source_block GabapentinLactam_Benzoic_Acid_cocrystal
_cod_depositor_comments
;
The following automatic conversions were performed:

'_symmetry_cell_setting' value 'Monoclinic' changed to 'monoclinic'
according to /home/saulius/struct/CIF-dictionaries/cif_core.dic
dictionary named 'cif_core.dic' version 2.4.2 from 2011-04-26.

Automatic conversion script
Id: cif_fix_values 1891 2012-01-12 08:04:46Z andrius 

The following automatic conversions were performed:

'_exptl_crystal_density_meas' value 'not measured' was changed to '?'
- the value is perceived as not measured.

Automatic conversion script
Id: cif_fix_values 3008 2015-01-20 13:52:24Z robertas 
;
_cod_original_cell_volume 1504.01(12)
_cod_original_sg_symbol_H-M P21/n
_cod_database_code 7053755

loop_
_symmetry_equiv_pos_as_xyz
'x, y, z'
'-x+1/2, y+1/2, -z+1/2'
'-x, -y, -z'
'x-1/2, -y-1/2, z-1/2'

loop_
_atom_site_label
_atom_site_type_symbol
_atom_site_fract_x
_atom_site_fract_y
_atom_site_fract_z
_atom_site_U_iso_or_equiv
_atom_site_adp_type
_atom_site_occupancy
_atom_site_symmetry_multiplicity
_atom_site_calc_flag
O1 O 0.90008(19) 0.94726(6) 0.88686(10) 0.0463(4) Uani 1 1 d
C1 C 0.4860(2) 1.06366(8) 0.78037(13) 0.0297(4) Uani 1 1 d
C2 C 0.5799(4) 1.11319(10) 0.70082(15) 0.0410(5) Uani 1 1 d
C3 C 0.5107(4) 1.09658(12) 0.57809(16) 0.0513(6) Uani 1 1 d
C4 C 0.2780(4) 1.09626(14) 0.5547(2) 0.0673(7) Uani 1 1 d
C5 C 0.1827(4) 1.04575(15) 0.62993(19) 0.0612(7) Uani 1 1 d
C6 C 0.2523(3) 1.06246(14) 0.75277(18) 0.0474(5) Uani 1 1 d
C7 C 0.5851(3) 0.99121(10) 0.77741(16) 0.0351(5) Uani 1 1 d
C8 C 0.7587(3) 0.99123(9) 0.87110(14) 0.0332(4) Uani 1 1 d
C9 C 0.5528(3) 1.08546(10) 0.90283(15) 0.0332(4) Uani 1 1 d
N1 N 0.7382(2) 1.04480(7) 0.93711(13) 0.0342(4) Uani 1 1 d
O2 O 1.28408(18) 0.85949(6) 0.85189(10) 0.0428(4) Uani 1 1 d
O3 O 0.98803(19) 0.86061(7) 0.73775(11) 0.0454(4) Uani 1 1 d
C10 C 1.2652(2) 0.79854(8) 0.67944(13) 0.0278(4) Uani 1 1 d
C11 C 1.1410(3) 0.77369(10) 0.58662(15) 0.0422(5) Uani 1 1 d
C12 C 1.2251(4) 0.73051(11) 0.51177(18) 0.0578(6) Uani 1 1 d
C13 C 1.4313(4) 0.71455(11) 0.5279(2) 0.0586(7) Uani 1 1 d
C14 C 1.5554(4) 0.74101(12) 0.61852(19) 0.0577(6) Uani 1 1 d
C15 C 1.4737(3) 0.78244(11) 0.69432(16) 0.0440(5) Uani 1 1 d
C16 C 1.1829(3) 0.84215(8) 0.76441(14) 0.0305(4) Uani 1 1 d
H101 H 0.830(3) 1.0534(9) 1.0008(16) 0.041(5) Uiso 1 1 d
H2A H 0.735(3) 1.1119(9) 0.7161(15) 0.052(6) Uiso 1 1 d
H2B H 0.534(2) 1.1603(10) 0.7132(14) 0.042(5) Uiso 1 1 d
H3A H 0.560(2) 1.0486(9) 0.5590(14) 0.042(5) Uiso 1 1 d
H3B H 0.572(3) 1.1313(11) 0.5315(18) 0.070(7) Uiso 1 1 d
H4A H 0.238(3) 1.0850(11) 0.481(2) 0.072(7) Uiso 1 1 d
H4B H 0.222(3) 1.1468(12) 0.5665(17) 0.075(7) Uiso 1 1 d
H5A H 0.229(3) 0.9978(11) 0.6163(16) 0.053(6) Uiso 1 1 d
H5B H 0.035(4) 1.0454(11) 0.616(2) 0.088(8) Uiso 1 1 d
H6A H 0.196(3) 1.0319(9) 0.8008(15) 0.041(6) Uiso 1 1 d
H6B H 0.199(3) 1.1098(10) 0.7688(15) 0.051(6) Uiso 1 1 d
H7A H 0.633(2) 0.9810(9) 0.7125(15) 0.039(5) Uiso 1 1 d
H7B H 0.491(3) 0.9553(10) 0.7941(15) 0.053(6) Uiso 1 1 d
H9A H 0.580(2) 1.1355(9) 0.9105(13) 0.039(5) Uiso 1 1 d
H9B H 0.448(2) 1.0753(8) 0.9507(13) 0.029(4) Uiso 1 1 d
H201 H 0.953(4) 0.8945(13) 0.791(2) 0.091(8) Uiso 1 1 d
H11 H 0.992(3) 0.7863(10) 0.5776(16) 0.067(7) Uiso 1 1 d
H12 H 1.127(3) 0.7157(10) 0.4526(18) 0.069(7) Uiso 1 1 d
H13 H 1.485(3) 0.6840(11) 0.4714(19) 0.081(7) Uiso 1 1 d
H14 H 1.714(4) 0.7305(12) 0.6334(19) 0.094(8) Uiso 1 1 d
H15 H 1.562(3) 0.8018(11) 0.7605(19) 0.072(7) Uiso 1 1 d

loop_
_atom_site_aniso_label
_atom_site_aniso_U_11
_atom_site_aniso_U_22
_atom_site_aniso_U_33
_atom_site_aniso_U_23
_atom_site_aniso_U_13
_atom_site_aniso_U_12
O1 0.0521(9) 0.0441(8) 0.0423(8) -0.0003(6) 0.0050(6) 0.0208(7)
C1 0.0300(10) 0.0286(9) 0.0308(10) 0.0009(7) 0.0053(8) 0.0012(7)
C2 0.0555(14) 0.0319(12) 0.0362(11) 0.0019(9) 0.0078(10) -0.0039(10)
C3 0.0787(18) 0.0420(13) 0.0329(11) 0.0055(10) 0.0061(11) -0.0008(12)
C4 0.094(2) 0.0657(16) 0.0361(14) -0.0059(12) -0.0142(13) 0.0242(15)
C5 0.0383(14) 0.0828(19) 0.0585(16) -0.0207(14) -0.0079(11) 0.0071(13)
C6 0.0322(12) 0.0629(15) 0.0466(13) -0.0083(12) 0.0039(10) 0.0029(11)
C7 0.0416(12) 0.0319(11) 0.0324(11) -0.0017(8) 0.0075(9) 0.0004(9)
C8 0.0393(11) 0.0304(10) 0.0310(10) 0.0055(8) 0.0090(8) 0.0052(9)
C9 0.0340(11) 0.0332(11) 0.0333(10) 0.0012(8) 0.0078(9) 0.0067(8)
N1 0.0366(9) 0.0353(9) 0.0302(9) 0.0006(7) 0.0030(7) 0.0082(7)
O2 0.0402(8) 0.0574(8) 0.0294(7) -0.0100(6) -0.0002(6) -0.0033(6)
O3 0.0366(8) 0.0566(9) 0.0411(8) -0.0089(7) -0.0018(6) 0.0148(6)
C10 0.0327(10) 0.0253(9) 0.0252(9) 0.0034(7) 0.0033(7) -0.0014(7)
C11 0.0411(12) 0.0523(12) 0.0330(11) -0.0061(9) 0.0036(9) -0.0125(10)
C12 0.0800(19) 0.0569(14) 0.0373(12) -0.0165(11) 0.0109(12) -0.0301(13)
C13 0.090(2) 0.0360(13) 0.0585(15) -0.0039(11) 0.0417(15) -0.0017(12)
C14 0.0628(16) 0.0629(15) 0.0515(14) 0.0082(12) 0.0233(12) 0.0237(12)
C15 0.0420(12) 0.0578(13) 0.0328(11) 0.0030(10) 0.0071(9) 0.0094(10)
C16 0.0325(11) 0.0298(9) 0.0289(10) 0.0017(8) 0.0029(8) -0.0041(8)

loop_
_atom_type_symbol
_atom_type_description
_atom_type_scat_dispersion_real
_atom_type_scat_dispersion_imag
_atom_type_scat_source
C C 0.0033 0.0016 'International Tables Vol C Tables 4.2.6.8 and 6.1.1.4'
H H 0.0000 0.0000 'International Tables Vol C Tables 4.2.6.8 and 6.1.1.4'
N N 0.0061 0.0033 'International Tables Vol C Tables 4.2.6.8 and 6.1.1.4'
O O 0.0106 0.0060 'International Tables Vol C Tables 4.2.6.8 and 6.1.1.4'

loop_
_geom_angle_atom_site_label_1
_geom_angle_atom_site_label_2
_geom_angle_atom_site_label_3
_geom_angle
C6 C1 C2 110.24(16)
C6 C1 C7 113.29(16)
C2 C1 C7 109.98(15)
C6 C1 C9 111.29(15)
C2 C1 C9 110.14(14)
C7 C1 C9 101.61(13)
C3 C2 C1 112.69(16)
C3 C2 H2A 109.6(11)
C1 C2 H2A 110.3(10)
C3 C2 H2B 106.6(10)
C1 C2 H2B 108.8(10)
H2A C2 H2B 108.8(15)
C4 C3 C2 110.1(2)
C4 C3 H3A 107.4(10)
C2 C3 H3A 110.4(10)
C4 C3 H3B 111.6(12)
C2 C3 H3B 108.7(12)
H3A C3 H3B 108.6(16)
C3 C4 C5 111.98(19)
C3 C4 H4A 109.5(14)
C5 C4 H4A 109.8(14)
C3 C4 H4B 109.1(11)
C5 C4 H4B 109.5(12)
H4A C4 H4B 106.8(18)
C4 C5 C6 110.7(2)
C4 C5 H5A 109.7(11)
C6 C5 H5A 107.4(12)
C4 C5 H5B 112.5(14)
C6 C5 H5B 109.7(15)
H5A C5 H5B 106.7(18)
C1 C6 C5 112.21(18)
C1 C6 H6A 110.0(11)
C5 C6 H6A 112.2(11)
C1 C6 H6B 108.0(10)
C5 C6 H6B 108.1(11)
H6A C6 H6B 106.0(15)
C8 C7 C1 105.24(14)
C8 C7 H7A 109.9(11)
C1 C7 H7A 114.3(11)
C8 C7 H7B 106.6(11)
C1 C7 H7B 111.0(11)
H7A C7 H7B 109.4(15)
O1 C8 N1 124.65(16)
O1 C8 C7 126.10(15)
N1 C8 C7 109.24(15)
N1 C9 C1 104.26(14)
N1 C9 H9A 111.6(10)
C1 C9 H9A 112.4(10)
N1 C9 H9B 110.3(9)
C1 C9 H9B 112.5(9)
H9A C9 H9B 105.9(13)
C8 N1 C9 113.25(15)
C8 N1 H101 122.3(11)
C9 N1 H101 124.4(11)
C16 O3 H201 109.1(14)
C11 C10 C15 119.44(17)
C11 C10 C16 121.99(16)
C15 C10 C16 118.58(15)
C10 C11 C12 119.5(2)
C10 C11 H11 117.9(11)
C12 C11 H11 122.6(11)
C13 C12 C11 120.5(2)
C13 C12 H12 126.8(13)
C11 C12 H12 112.8(13)
C14 C13 C12 119.8(2)
C14 C13 H13 122.6(13)
C12 C13 H13 117.6(13)
C13 C14 C15 120.3(2)
C13 C14 H14 122.2(13)
C15 C14 H14 117.4(13)
C14 C15 C10 120.4(2)
C14 C15 H15 121.2(12)
C10 C15 H15 118.4(12)
O2 C16 O3 122.30(16)
O2 C16 C10 123.42(16)
O3 C16 C10 114.27(15)

loop_
_geom_bond_atom_site_label_1
_geom_bond_atom_site_label_2
_geom_bond_distance
O1 C8 1.2486(19)
C1 C6 1.521(3)
C1 C2 1.537(2)
C1 C7 1.538(2)
C1 C9 1.543(2)
C2 C3 1.524(3)
C2 H2A 1.007(19)
C2 H2B 0.973(18)
C3 C4 1.511(3)
C3 H3A 1.014(18)
C3 H3B 0.99(2)
C4 C5 1.518(3)
C4 H4A 0.92(2)
C4 H4B 1.05(2)
C5 C6 1.526(3)
C5 H5A 0.99(2)
C5 H5B 0.96(3)
C6 H6A 0.934(18)
C6 H6B 1.002(19)
C7 C8 1.493(2)
C7 H7A 0.903(18)
C7 H7B 0.96(2)
C8 N1 1.320(2)
C9 N1 1.456(2)
C9 H9A 0.980(17)
C9 H9B 0.971(17)
N1 H101 0.928(18)
O2 C16 1.2162(19)
O3 C16 1.3213(19)
O3 H201 0.97(3)
C10 C11 1.379(2)
C10 C15 1.386(2)
C10 C16 1.480(2)
C11 C12 1.393(3)
C11 H11 1.00(2)
C12 C13 1.372(3)
C12 H12 0.94(2)
C13 C14 1.371(3)
C13 H13 1.00(2)
C14 C15 1.373(3)
C14 H14 1.05(2)
C15 H15 0.99(2)
